data_1542828
loop_
_publ_author_name
'Brooks, Lee'
'Brunelli, Michela'
'Pattison, Philip'
'Jones, Graeme R.'
'Fitch, Andrew'

_publ_section_title
;
 Crystal structures of eight mono-methyl alkanes (C~26~--C~32~) <i>via</i>
 single-crystal and powder diffraction and DFT-D optimization
;
_journal_issue 5
_journal_name_full IUCrJ
_journal_page_first 490
_journal_page_last 497
_journal_paper_doi 10.1107/S2052252515010271
_journal_volume 2
_journal_year 2015
_chemical_absolute_configuration S
_chemical_formula_moiety 'C28 H58'
_chemical_formula_sum 'C28 H58'
_chemical_formula_weight 394.76
_chemical_name_systematic
;
(<i>S</i>)-11-methylheptacosane
;
_space_group_IT_number 4
_symmetry_cell_setting monoclinic
_symmetry_space_group_name_Hall 'P 2yb'
_symmetry_space_group_name_H-M 'P 1 21 1'
_cell_angle_alpha 90
_cell_angle_beta 109.8248(15)
_cell_angle_gamma 90
_cell_formula_units_Z 2
_cell_length_a 16.00237(29)
_cell_length_b 7.154313(81)
_cell_length_c 12.40169(26)
_cell_measurement_temperature 100
_cell_volume 1335.67(4)
_diffrn_ambient_temperature 100
_diffrn_radiation_monochromator 'Si 111'
_diffrn_radiation_type 'Synchrotron ID31 at ESRF'
_diffrn_radiation_wavelength 0.79975
_exptl_crystal_colour white
_exptl_crystal_density_diffrn 0.982
_exptl_crystal_description powder
_cod_data_source_file lc5062.cif
_cod_data_source_block 11MeC27H55
_cod_original_cell_volume 1335.673(42)
_cod_original_sg_symbol_H-M P21
_cod_database_code 1542828
_publcif_datablock.id {84f48488-ac22-4cf5-adb1-d579b6cac11f}

loop_
_symmetry_equiv_pos_as_xyz
'-x, y+1/2, -z'
'x, y, z'

loop_
_atom_site_label
_atom_site_type_symbol
_atom_site_fract_x
_atom_site_fract_y
_atom_site_fract_z
_atom_site_occupancy
_atom_site_B_iso_or_equiv
C1 C 1.311906 0.7817832 0.4423906 1 1.264(22)
C2 C 1.267994 0.8647552 0.522887 1 1.264(22)
C3 C 1.177411 0.7799457 0.5087732 1 1.264(22)
C4 C 1.134079 0.8617145 0.5904868 1 1.264(22)
C5 C 1.043029 0.7799615 0.5760711 1 1.264(22)
C6 C 1.000331 0.8620401 0.6582903 1 1.264(22)
C7 C 0.909448 0.7791596 0.6435473 1 1.264(22)
C8 C 0.8648803 0.8590548 0.7243548 1 1.264(22)
C9 C 0.773774 0.7733354 0.7047605 1 1.264(22)
C10 C 0.724171 0.8534786 0.7795892 1 1.264(22)
C11 C 0.6326184 0.7663852 0.7608791 1 1.264(22)
C12 C 0.592041 0.8527762 0.8452481 1 1.264(22)
C13 C 0.5027941 0.77125 0.8399222 1 1.264(22)
C14 C 0.46372 0.8562958 0.9249878 1 1.264(22)
C15 C 0.3732052 0.774669 0.9137449 1 1.264(22)
C16 C 0.330422 0.8579849 0.99543 1 1.264(22)
C17 C 0.2392488 0.7757758 0.9800772 1 1.264(22)
C18 C 0.1954599 0.8576478 1.061019 1 1.264(22)
C19 C 0.1042067 0.7752691 1.044897 1 1.264(22)
C20 C 0.05963577 0.8582072 1.124797 1 1.264(22)
C21 C -0.03179447 0.7766575 1.108491 1 1.264(22)
C22 C -0.07530586 0.8586869 1.189772 1 1.264(22)
C23 C -0.1665811 0.777327 1.174751 1 1.264(22)
C24 C -0.2090602 0.8590029 1.257318 1 1.264(22)
C25 C -0.3000951 0.7778375 1.243667 1 1.264(22)
C26 C -0.342935 0.8625436 1.325158 1 1.264(22)
C27 C -0.4337045 0.7801347 1.311782 1 1.264(22)
C28 C 0.5706875 0.7836171 0.6364248 1 1.264(22)
H11 H 1.37444 0.8528309 0.4498086 1 1.264(22)
H12 H 1.268392 0.7936259 0.3524161 1 1.264(22)
H13 H 1.326743 0.6326641 0.4599047 1 1.264(22)
H21 H 1.260385 1.016808 0.5093086 1 1.264(22)
H22 H 1.312106 0.8466158 0.6124399 1 1.264(22)
H31 H 1.183926 0.6273977 0.5208215 1 1.264(22)
H32 H 1.132832 0.8008873 0.4196097 1 1.264(22)
H41 H 1.128153 1.014425 0.5787751 1 1.264(22)
H42 H 1.178478 0.8399311 0.679665 1 1.264(22)
H51 H 1.048615 0.6270922 0.5874442 1 1.264(22)
H52 H 0.9984429 0.8025894 0.4871389 1 1.264(22)
H61 H 0.9942816 1.014609 0.6465818 1 1.264(22)
H62 H 1.044936 0.8399747 0.7472995 1 1.264(22)
H71 H 0.9155711 0.6264364 0.654828 1 1.264(22)
H72 H 0.8652731 0.8012233 0.554277 1 1.264(22)
H81 H 0.8582583 1.011769 0.7130781 1 1.264(22)
H82 H 0.9079652 0.8365649 0.8139839 1 1.264(22)
H91 H 0.780897 0.6209791 0.7179179 1 1.264(22)
H92 H 0.7335696 0.7923299 0.6137029 1 1.264(22)
H101 H 0.7161561 1.00579 0.7656662 1 1.264(22)
H102 H 0.7652987 0.8360379 0.8706152 1 1.264(22)
H111 H 0.6426385 0.6155845 0.7806912 1 1.264(22)
H121 H 0.5853511 1.004931 0.8302002 1 1.264(22)
H122 H 0.63984 0.8358946 0.9329481 1 1.264(22)
H131 H 0.5095316 0.6190423 0.8535099 1 1.264(22)
H132 H 0.4542756 0.7898272 0.7530605 1 1.264(22)
H141 H 0.4579013 1.008841 0.9125046 1 1.264(22)
H142 H 0.5099221 0.8349294 1.0132 1 1.264(22)
H151 H 0.3792797 0.6221384 0.9264837 1 1.264(22)
H152 H 0.3279917 0.7947671 0.8247714 1 1.264(22)
H161 H 0.3246553 1.010546 0.9833757 1 1.264(22)
H162 H 0.3744088 0.8360576 1.0847 1 1.264(22)
H171 H 0.2452203 0.623072 0.9919603 1 1.264(22)
H172 H 0.1953037 0.7974213 0.8907258 1 1.264(22)
H181 H 0.1897671 1.010369 1.049478 1 1.264(22)
H182 H 0.2393481 0.8353026 1.150382 1 1.264(22)
H191 H 0.1101667 0.6227207 1.057207 1 1.264(22)
H192 H 0.06073557 0.7963515 0.9552067 1 1.264(22)
H201 H 0.05411846 1.010773 1.112741 1 1.264(22)
H202 H 0.103026 0.8365612 1.214411 1 1.264(22)
H211 H -0.02635619 0.6237824 1.11978 1 1.264(22)
H212 H -0.07556228 0.7995639 1.019119 1 1.264(22)
H221 H -0.08085225 1.011554 1.178313 1 1.264(22)
H222 H -0.03121401 0.836339 1.278962 1 1.264(22)
H231 H -0.1611948 0.6244351 1.18561 1 1.264(22)
H232 H -0.2110495 0.8007955 1.085805 1 1.264(22)
H241 H -0.2145608 1.011877 1.24603 1 1.264(22)
H242 H -0.1641847 0.836377 1.346162 1 1.264(22)
H251 H -0.2946557 0.6251368 1.255898 1 1.264(22)
H252 H -0.3447166 0.7990611 1.154585 1 1.264(22)
H261 H -0.3487984 1.014627 1.311566 1 1.264(22)
H262 H -0.297994 0.8432854 1.414293 1 1.264(22)
H271 H -0.4289066 0.631164 1.334527 1 1.264(22)
H272 H -0.4790234 0.7918399 1.222769 1 1.264(22)
H273 H -0.4654562 0.8520195 1.366065 1 1.264(22)
H281 H 0.5992458 0.7181904 0.5768242 1 1.264(22)
H282 H 0.5570612 0.9310706 0.6110227 1 1.264(22)
H283 H 0.5066588 0.7146976 0.6229707 1 1.264(22)

loop_
_geom_bond_atom_site_label_1
_geom_bond_atom_site_label_2
_geom_bond_distance
_ccdc_geom_bond_type
C1 C2 1.523 S
C1 H11 1.098 S
C1 H12 1.100 S
C1 H13 1.099 S
C2 C3 1.526 S
C2 H21 1.101 S
C2 H22 1.103 S
C3 C4 1.524 S
C3 H31 1.102 S
C3 H32 1.104 S
C4 C5 1.524 S
C4 H41 1.102 S
C4 H42 1.104 S
C5 C6 1.524 S
C5 H51 1.102 S
C5 H52 1.104 S
C6 C7 1.523 S
C6 H61 1.102 S
C6 H62 1.104 S
C7 C8 1.524 S
C7 H71 1.102 S
C7 H72 1.104 S
C8 C9 1.523 S
C8 H81 1.102 S
C8 H82 1.104 S
C9 C10 1.523 S
C9 H91 1.102 S
C9 H92 1.102 S
C10 C11 1.536 S
C10 H101 1.103 S
C10 H102 1.104 S
C11 C12 1.535 S
C11 C28 1.531 S
C11 H111 1.106 S
C12 C13 1.524 S
C12 H121 1.104 S
C12 H122 1.104 S
C13 C14 1.524 S
C13 H131 1.101 S
C13 H132 1.102 S
C14 C15 1.524 S
C14 H141 1.102 S
C14 H142 1.104 S
C15 C16 1.523 S
C15 H151 1.102 S
C15 H152 1.104 S
C16 C17 1.524 S
C16 H161 1.102 S
C16 H162 1.104 S
C17 C18 1.523 S
C17 H171 1.102 S
C17 H172 1.104 S
C18 C19 1.524 S
C18 H181 1.102 S
C18 H182 1.104 S
C19 C20 1.523 S
C19 H191 1.102 S
C19 H192 1.104 S
C20 C21 1.524 S
C20 H201 1.102 S
C20 H202 1.104 S
C21 C22 1.524 S
C21 H211 1.102 S
C21 H212 1.104 S
C22 C23 1.524 S
C22 H221 1.102 S
C22 H222 1.104 S
C23 C24 1.524 S
C23 H231 1.102 S
C23 H232 1.104 S
C24 C25 1.524 S
C24 H241 1.102 S
C24 H242 1.104 S
C25 C26 1.526 S
C25 H251 1.102 S
C25 H252 1.104 S
C26 C27 1.524 S
C26 H261 1.101 S
C26 H262 1.103 S
C27 H271 1.099 S
C27 H272 1.100 S
C27 H273 1.098 S
C28 H281 1.097 S
C28 H282 1.102 S
C28 H283 1.097 S
